data_9004955
loop_
_publ_author_name
'Tribaudino, M.'
'Nestola, F.'
'Meneghini, C.'

_publ_section_title
;
 Rietveld refinement of clinopyroxenes with intermediate
 Ca-content along the join diopside-enstatite
 Sample: Di59En41
;
_journal_name_full 'The Canadian Mineralogist'
_journal_page_first 1411
_journal_page_last 1421
_journal_paper_doi 10.2113/gscanmin.43.4.1411
_journal_volume 43
_journal_year 2005
_chemical_compound_source Synthetic
_chemical_formula_sum 'Ca0.59 Mg1.41 O6 Si2'
_chemical_name_mineral Diopside
_space_group_IT_number 15
_symmetry_space_group_name_Hall '-C 2yc'
_symmetry_space_group_name_H-M 'C 1 2/c 1'
_cell_angle_alpha 90
_cell_angle_beta 107.278
_cell_angle_gamma 90
_cell_length_a 9.7110
_cell_length_b 8.8935
_cell_length_c 5.2452
_cell_formula_units_Z 4
_cell_volume 432.559
_database_code_amcsd 0006053
_exptl_crystal_density_diffrn 3.226
_cod_original_formula_sum 'Ca.59 Mg1.41 Si2 O6'
_cod_database_code 9004955

loop_
_space_group_symop_operation_xyz
x,y,z
1/2+x,1/2+y,z
x,-y,1/2+z
1/2+x,1/2-y,1/2+z
-x,y,1/2-z
1/2-x,1/2+y,1/2-z
-x,-y,-z
1/2-x,1/2-y,-z

loop_
_atom_site_label
_atom_site_fract_x
_atom_site_fract_y
_atom_site_fract_z
_atom_site_occupancy
_atom_site_U_iso_or_equiv
Ca2 0.00000 0.28390 0.25000 0.59000 0.01684
Mg2 0.00000 0.28390 0.25000 0.41000 0.01684
Mg1 0.00000 0.90680 0.25000 1.00000 0.00595
Si 0.29020 0.09290 0.24440 1.00000 0.00494
O1 0.11680 0.08933 0.14450 1.00000 0.00646
O2 0.36650 0.25055 0.33010 1.00000 0.00925
O3 0.35140 0.02117 0.00770 1.00000 0.00823

loop_
_cod_related_entry_id
_cod_related_entry_database
_cod_related_entry_code
1 AMCSD 0006053
